data_7007703
loop_
_publ_author_name
'Kretz, Tonia'
'Bats, Jan W.'
'Losi, Serena'
'Wolf, Bernd'
'Lerner, Hans-Wolfram'
'Lang, Michael'
'Zanello, Piero'
'Wagner, Matthias'

_publ_section_title
;
 Hydroquinone-bridged dinuclear Cu(II) complexes and single-crystalline
 Cu(II) coordination polymers.
;
_journal_issue 41
_journal_name_full 'Dalton transactions (Cambridge, England : 2003)'
_journal_page_first 4914
_journal_page_last 4921
_journal_paper_doi 10.1039/b609426k
_journal_year 2006
_chemical_formula_moiety 'C30 H54 Cu2 N6 O4, 2 (C F3 S O3)'
_chemical_formula_sum 'C32 H54 Cu2 F6 N6 O10 S2'
_chemical_formula_weight 988.01
_chemical_name_systematic
;
?
;
_space_group_IT_number 2
_symmetry_cell_setting triclinic
_symmetry_space_group_name_Hall '-P 1'
_symmetry_space_group_name_H-M 'P -1'
_atom_sites_solution_hydrogens geom
_atom_sites_solution_primary direct
_atom_sites_solution_secondary difmap
_audit_creation_method SHELXL-97
_cell_angle_alpha 102.564(5)
_cell_angle_beta 96.494(5)
_cell_angle_gamma 96.263(6)
_cell_formula_units_Z 1
_cell_length_a 7.7780(7)
_cell_length_b 8.9085(8)
_cell_length_c 15.9926(14)
_cell_measurement_reflns_used 307
_cell_measurement_temperature 224(2)
_cell_measurement_theta_max 26
_cell_measurement_theta_min 3
_cell_volume 1064.40(17)
_computing_cell_refinement 'SMART (Siemens, 1995)'
_computing_data_collection 'SMART (Siemens, 1995)'
_computing_data_reduction 'SAINT (Siemens, 1995)'
_computing_publication_material 'SHELXL-97 (Sheldrick, 1997)'
_computing_structure_refinement 'SHELXL-97 (Sheldrick, 1997)'
_computing_structure_solution 'SHELXS-97 (Sheldrick, 1997)'
_diffrn_ambient_temperature 224(2)
_diffrn_measured_fraction_theta_full 0.840
_diffrn_measured_fraction_theta_max 0.840
_diffrn_measurement_device_type SIEMENS_SMART_CCD
_diffrn_measurement_method \w
_diffrn_radiation_monochromator graphite
_diffrn_radiation_source 'normal-focus sealed tube'
_diffrn_radiation_type MoK\a
_diffrn_radiation_wavelength 0.71073
_diffrn_reflns_av_R_equivalents 0.0509
_diffrn_reflns_av_sigmaI/netI 0.0916
_diffrn_reflns_limit_h_max 10
_diffrn_reflns_limit_h_min -11
_diffrn_reflns_limit_k_max 11
_diffrn_reflns_limit_k_min -11
_diffrn_reflns_limit_l_max 21
_diffrn_reflns_limit_l_min -22
_diffrn_reflns_number 13846
_diffrn_reflns_theta_full 30.87
_diffrn_reflns_theta_max 30.87
_diffrn_reflns_theta_min 2.36
_diffrn_standards_decay_% 0.0
_diffrn_standards_interval_time 1200
_diffrn_standards_number 161
_exptl_absorpt_coefficient_mu 1.182
_exptl_absorpt_correction_T_max 1.000
_exptl_absorpt_correction_T_min 0.872
_exptl_absorpt_correction_type 'empirical, SADABS (Sheldrick, 2000)'
_exptl_crystal_colour deep_red
_exptl_crystal_density_diffrn 1.541
_exptl_crystal_density_method 'not measured'
_exptl_crystal_description plate
_exptl_crystal_F_000 512
_exptl_crystal_size_max 0.34
_exptl_crystal_size_mid 0.32
_exptl_crystal_size_min 0.06
_refine_diff_density_max 0.586
_refine_diff_density_min -0.372
_refine_diff_density_rms 0.072
_refine_ls_extinction_method none
_refine_ls_goodness_of_fit_ref 1.026
_refine_ls_hydrogen_treatment mixed
_refine_ls_matrix_type full
_refine_ls_number_parameters 264
_refine_ls_number_reflns 5625
_refine_ls_number_restraints 0
_refine_ls_restrained_S_all 1.026
_refine_ls_R_factor_all 0.1315
_refine_ls_R_factor_gt 0.0573
_refine_ls_shift/su_max 0.000
_refine_ls_shift/su_mean 0.000
_refine_ls_structure_factor_coef Fsqd
_refine_ls_weighting_details 'calc w=1/[\s^2^(Fo^2^)+(0.05P)^2^+0.5P] where P=(Fo^2^+2Fc^2^)/3'
_refine_ls_weighting_scheme calc
_refine_ls_wR_factor_gt 0.1123
_refine_ls_wR_factor_ref 0.1352
_reflns_number_gt 3067
_reflns_number_total 5625
_reflns_threshold_expression I>2sigma(I)
_cod_data_source_file b609426k.txt
_cod_data_source_block lerner25
_cod_original_cell_volume 1064.40(16)
_cod_database_code 7007703

loop_
_symmetry_equiv_pos_as_xyz
'x, y, z'
'-x, -y, -z'

loop_
_atom_site_label
_atom_site_type_symbol
_atom_site_fract_x
_atom_site_fract_y
_atom_site_fract_z
_atom_site_U_iso_or_equiv
_atom_site_adp_type
_atom_site_occupancy
_atom_site_symmetry_multiplicity
_atom_site_calc_flag
_atom_site_refinement_flags
_atom_site_disorder_assembly
_atom_site_disorder_group
Cu Cu 0.42792(6) 0.20006(5) 0.16703(3) 0.04064(17) Uani 1 1 d . . .
O2 O 0.3078(4) -0.0131(3) 0.12201(16) 0.0570(8) Uani 1 1 d . . .
N2 N 0.4923(4) 0.1586(3) 0.28877(17) 0.0374(7) Uani 1 1 d . . .
O1 O 0.4097(4) 0.2302(3) 0.05381(15) 0.0548(7) Uani 1 1 d . . .
N1 N 0.5126(4) 0.4139(3) 0.21991(17) 0.0396(7) Uani 1 1 d . . .
N3 N 0.1428(4) -0.2021(3) 0.01877(18) 0.0451(8) Uani 1 1 d . . .
C2 C 0.5195(5) 0.5056(4) 0.0886(2) 0.0379(8) Uani 1 1 d . . .
C4 C 0.5439(5) 0.5227(4) 0.1810(2) 0.0429(9) Uani 1 1 d . . .
H4 H 0.5864 0.6224 0.2156 0.052 Uiso 1 1 calc R . .
C3 C 0.4539(5) 0.3623(4) 0.0299(2) 0.0416(9) Uani 1 1 d . . .
C1 C 0.5629(5) 0.6374(4) 0.0574(2) 0.0448(9) Uani 1 1 d . . .
H1 H 0.6060 0.7312 0.0977 0.054 Uiso 1 1 calc R . .
C13 C 0.2462(5) -0.0724(4) 0.0450(2) 0.0504(10) Uani 1 1 d . . .
H13 H 0.2772 -0.0190 0.0031 0.060 Uiso 1 1 calc R . .
C5 C 0.5456(6) 0.4450(4) 0.3144(2) 0.0493(10) Uani 1 1 d . . .
H5A H 0.4378 0.4631 0.3391 0.059 Uiso 1 1 calc R . .
H5B H 0.6330 0.5370 0.3377 0.059 Uiso 1 1 calc R . .
C7 C 0.3302(6) 0.1245(6) 0.3305(3) 0.0612(12) Uani 1 1 d . . .
H7 H 0.3035 0.0101 0.3192 0.073 Uiso 1 1 calc R . .
C10 C 0.5896(5) 0.0181(4) 0.2765(2) 0.0440(9) Uani 1 1 d . . .
H10A H 0.5016 -0.0735 0.2493 0.053 Uiso 1 1 calc R . .
C11 C 0.7189(5) 0.0280(5) 0.2144(3) 0.0552(11) Uani 1 1 d . . .
H11A H 0.6606 0.0457 0.1612 0.083 Uiso 1 1 calc R . .
H11B H 0.7683 -0.0685 0.2018 0.083 Uiso 1 1 calc R . .
H11C H 0.8116 0.1131 0.2400 0.083 Uiso 1 1 calc R . .
C6 C 0.6121(5) 0.3027(4) 0.3363(2) 0.0454(9) Uani 1 1 d . . .
H6A H 0.7295 0.2964 0.3204 0.054 Uiso 1 1 calc R . .
H6B H 0.6194 0.3111 0.3988 0.054 Uiso 1 1 calc R . .
C12 C 0.6751(6) -0.0120(5) 0.3611(3) 0.0699(13) Uani 1 1 d . . .
H12A H 0.7337 -0.1033 0.3486 0.105 Uiso 1 1 calc R . .
H12B H 0.5861 -0.0289 0.3973 0.105 Uiso 1 1 calc R . .
H12C H 0.7595 0.0770 0.3912 0.105 Uiso 1 1 calc R . .
C15 C 0.0958(8) -0.2948(6) 0.0787(3) 0.0935(19) Uani 1 1 d . . .
H15A H 0.1481 -0.2412 0.1370 0.140 Uiso 1 1 calc R . .
H15B H 0.1381 -0.3943 0.0634 0.140 Uiso 1 1 calc R . .
H15C H -0.0303 -0.3112 0.0758 0.140 Uiso 1 1 calc R . .
C8 C 0.1763(6) 0.1789(8) 0.2904(4) 0.104(2) Uani 1 1 d . . .
H8A H 0.1618 0.1394 0.2281 0.156 Uiso 1 1 calc R . .
H8B H 0.1927 0.2915 0.3039 0.156 Uiso 1 1 calc R . .
H8C H 0.0731 0.1417 0.3127 0.156 Uiso 1 1 calc R . .
C9 C 0.3527(7) 0.1856(7) 0.4288(3) 0.0933(18) Uani 1 1 d . . .
H9A H 0.2447 0.1574 0.4501 0.140 Uiso 1 1 calc R . .
H9B H 0.3816 0.2978 0.4430 0.140 Uiso 1 1 calc R . .
H9C H 0.4460 0.1404 0.4556 0.140 Uiso 1 1 calc R . .
C14 C 0.0791(6) -0.2712(5) -0.0719(3) 0.0734(15) Uani 1 1 d . . .
H14A H 0.1180 -0.2011 -0.1067 0.110 Uiso 1 1 calc R . .
H14B H -0.0475 -0.2898 -0.0802 0.110 Uiso 1 1 calc R . .
H14C H 0.1244 -0.3688 -0.0892 0.110 Uiso 1 1 calc R . .
S S 0.05569(16) 0.62742(14) 0.28997(7) 0.0601(3) Uani 1 1 d . . .
F3 F 0.1916(5) 0.5869(5) 0.43894(19) 0.1251(14) Uani 1 1 d . . .
F2 F -0.0614(5) 0.6535(6) 0.4370(2) 0.1540(18) Uani 1 1 d . . .
C16 C 0.0849(8) 0.6703(7) 0.4064(3) 0.0796(15) Uani 1 1 d . . .
O3 O -0.0563(5) 0.7312(5) 0.2684(2) 0.1133(15) Uani 1 1 d . . .
O5 O -0.0229(7) 0.4730(5) 0.2674(3) 0.1388(18) Uani 1 1 d . . .
O4 O 0.2265(5) 0.6507(6) 0.2710(2) 0.1191(16) Uani 1 1 d . . .
F1 F 0.1511(8) 0.8125(6) 0.4395(3) 0.202(3) Uani 1 1 d . . .

loop_
_atom_site_aniso_label
_atom_site_aniso_U_11
_atom_site_aniso_U_22
_atom_site_aniso_U_33
_atom_site_aniso_U_23
_atom_site_aniso_U_13
_atom_site_aniso_U_12
Cu 0.0507(3) 0.0358(3) 0.0315(2) 0.01208(18) -0.00798(19) -0.00531(19)
O2 0.080(2) 0.0453(15) 0.0353(15) 0.0162(12) -0.0175(13) -0.0235(14)
N2 0.0393(17) 0.0416(17) 0.0310(15) 0.0132(13) -0.0018(13) 0.0008(13)
O1 0.090(2) 0.0334(14) 0.0329(14) 0.0110(11) -0.0096(13) -0.0155(13)
N1 0.0530(19) 0.0355(16) 0.0293(15) 0.0089(13) -0.0014(14) 0.0065(14)
N3 0.0523(19) 0.0417(17) 0.0355(17) 0.0127(14) -0.0056(14) -0.0142(14)
C2 0.050(2) 0.0304(18) 0.0303(18) 0.0083(14) -0.0019(16) -0.0015(16)
C4 0.062(3) 0.0271(18) 0.036(2) 0.0040(15) -0.0037(17) 0.0047(17)
C3 0.056(2) 0.0301(18) 0.035(2) 0.0108(15) -0.0045(17) -0.0041(16)
C1 0.066(3) 0.0277(18) 0.0323(19) 0.0028(14) -0.0100(18) -0.0022(17)
C13 0.065(3) 0.044(2) 0.038(2) 0.0162(18) -0.0055(19) -0.0118(19)
C5 0.077(3) 0.043(2) 0.0254(18) 0.0069(16) -0.0008(18) 0.009(2)
C7 0.053(3) 0.086(3) 0.053(3) 0.029(2) 0.012(2) 0.014(2)
C10 0.054(2) 0.037(2) 0.039(2) 0.0131(16) -0.0064(18) 0.0029(17)
C11 0.058(3) 0.051(2) 0.047(2) -0.0008(19) -0.004(2) 0.004(2)
C6 0.057(3) 0.042(2) 0.0334(19) 0.0089(16) -0.0059(18) 0.0022(18)
C12 0.093(4) 0.071(3) 0.049(3) 0.021(2) -0.008(2) 0.034(3)
C15 0.133(5) 0.081(3) 0.049(3) 0.027(2) -0.013(3) -0.058(3)
C8 0.054(3) 0.149(6) 0.104(5) 0.022(4) 0.007(3) 0.017(3)
C9 0.079(4) 0.157(6) 0.058(3) 0.040(3) 0.027(3) 0.030(4)
C14 0.099(4) 0.065(3) 0.040(2) 0.011(2) -0.013(2) -0.035(3)
S 0.0694(8) 0.0765(8) 0.0393(6) 0.0154(5) 0.0090(5) 0.0254(6)
F3 0.141(3) 0.198(4) 0.0540(18) 0.050(2) 0.0035(18) 0.068(3)
F2 0.116(3) 0.298(6) 0.058(2) 0.039(3) 0.038(2) 0.053(3)
C16 0.081(4) 0.106(4) 0.045(3) 0.008(3) -0.001(3) 0.010(3)
O3 0.122(3) 0.169(4) 0.081(3) 0.053(3) 0.026(2) 0.096(3)
O5 0.227(6) 0.092(3) 0.071(3) -0.010(2) -0.005(3) -0.007(3)
O4 0.077(3) 0.228(5) 0.094(3) 0.090(3) 0.039(2) 0.069(3)
F1 0.306(7) 0.140(4) 0.103(3) -0.040(3) -0.027(4) -0.024(4)

loop_
_atom_type_symbol
_atom_type_description
_atom_type_scat_dispersion_real
_atom_type_scat_dispersion_imag
_atom_type_scat_source
C C 0.0033 0.0016 'International Tables Vol C Tables 4.2.6.8 and 6.1.1.4'
H H 0.0000 0.0000 'International Tables Vol C Tables 4.2.6.8 and 6.1.1.4'
N N 0.0061 0.0033 'International Tables Vol C Tables 4.2.6.8 and 6.1.1.4'
O O 0.0106 0.0060 'International Tables Vol C Tables 4.2.6.8 and 6.1.1.4'
F F 0.0171 0.0103 'International Tables Vol C Tables 4.2.6.8 and 6.1.1.4'
S S 0.1246 0.1234 'International Tables Vol C Tables 4.2.6.8 and 6.1.1.4'
Cu Cu 0.3201 1.2651 'International Tables Vol C Tables 4.2.6.8 and 6.1.1.4'

loop_
_geom_angle_atom_site_label_1
_geom_angle_atom_site_label_2
_geom_angle_atom_site_label_3
_geom_angle
_geom_angle_site_symmetry_1
_geom_angle_site_symmetry_3
_geom_angle_publ_flag
O1 Cu N1 94.03(11) . . ?
O1 Cu O2 89.77(10) . . ?
N1 Cu O2 170.78(13) . . ?
O1 Cu N2 169.88(12) . . ?
N1 Cu N2 86.20(11) . . ?
O2 Cu N2 91.55(10) . . ?
C13 O2 Cu 125.6(2) . . ?
C6 N2 C10 110.9(3) . . ?
C6 N2 C7 114.5(3) . . ?
C10 N2 C7 109.3(3) . . ?
C6 N2 Cu 103.20(19) . . ?
C10 N2 Cu 106.9(2) . . ?
C7 N2 Cu 111.7(2) . . ?
C3 O1 Cu 127.2(2) . . ?
C4 N1 C5 120.5(3) . . ?
C4 N1 Cu 126.7(2) . . ?
C5 N1 Cu 112.8(2) . . ?
C13 N3 C15 121.0(3) . . ?
C13 N3 C14 123.2(3) . . ?
C15 N3 C14 115.6(3) . . ?
C1 C2 C3 119.8(3) . . ?
C1 C2 C4 117.6(3) . . ?
C3 C2 C4 122.6(3) . . ?
N1 C4 C2 125.4(3) . . ?
O1 C3 C1 119.6(3) . 2_665 ?
O1 C3 C2 124.0(3) . . ?
C1 C3 C2 116.4(3) 2_665 . ?
C3 C1 C2 123.8(3) 2_665 . ?
O2 C13 N3 124.6(3) . . ?
N1 C5 C6 106.4(3) . . ?
C8 C7 N2 112.2(4) . . ?
C8 C7 C9 109.6(4) . . ?
N2 C7 C9 114.8(4) . . ?
C11 C10 N2 111.0(3) . . ?
C11 C10 C12 111.5(3) . . ?
N2 C10 C12 113.9(3) . . ?
N2 C6 C5 110.4(3) . . ?
O5 S O4 114.7(3) . . ?
O5 S O3 113.2(3) . . ?
O4 S O3 116.4(3) . . ?
O5 S C16 102.7(3) . . ?
O4 S C16 103.2(3) . . ?
O3 S C16 104.3(3) . . ?
F1 C16 F2 105.0(5) . . ?
F1 C16 F3 105.5(5) . . ?
F2 C16 F3 108.6(5) . . ?
F1 C16 S 111.6(4) . . ?
F2 C16 S 112.5(4) . . ?
F3 C16 S 113.1(4) . . ?

loop_
_geom_bond_atom_site_label_1
_geom_bond_atom_site_label_2
_geom_bond_distance
_geom_bond_site_symmetry_2
_geom_bond_publ_flag
Cu O1 1.880(2) . ?
Cu N1 1.917(3) . ?
Cu O2 1.965(2) . ?
Cu N2 2.076(3) . ?
O2 C13 1.246(4) . ?
N2 C6 1.499(4) . ?
N2 C10 1.521(4) . ?
N2 C7 1.524(5) . ?
O1 C3 1.336(4) . ?
N1 C4 1.277(4) . ?
N1 C5 1.464(4) . ?
N3 C13 1.292(4) . ?
N3 C15 1.446(5) . ?
N3 C14 1.452(5) . ?
C2 C1 1.396(5) . ?
C2 C3 1.414(4) . ?
C2 C4 1.441(5) . ?
C3 C1 1.387(5) 2_665 ?
C1 C3 1.387(5) 2_665 ?
C5 C6 1.514(5) . ?
C7 C8 1.472(6) . ?
C7 C9 1.531(6) . ?
C10 C11 1.501(5) . ?
C10 C12 1.529(5) . ?
S O5 1.395(4) . ?
S O4 1.400(4) . ?
S O3 1.407(3) . ?
S C16 1.801(5) . ?
F3 C16 1.310(6) . ?
F2 C16 1.294(6) . ?
C16 F1 1.286(7) . ?

loop_
_geom_torsion_atom_site_label_1
_geom_torsion_atom_site_label_2
_geom_torsion_atom_site_label_3
_geom_torsion_atom_site_label_4
_geom_torsion
_geom_torsion_site_symmetry_1
_geom_torsion_site_symmetry_2
_geom_torsion_site_symmetry_3
_geom_torsion_site_symmetry_4
_geom_torsion_publ_flag
O1 Cu O2 C13 -3.8(3) . . . . ?
N1 Cu O2 C13 110.6(7) . . . . ?
N2 Cu O2 C13 -173.8(3) . . . . ?
O1 Cu N2 C6 74.9(6) . . . . ?
N1 Cu N2 C6 -16.7(2) . . . . ?
O2 Cu N2 C6 172.3(2) . . . . ?
O1 Cu N2 C10 -42.1(7) . . . . ?
N1 Cu N2 C10 -133.7(2) . . . . ?
O2 Cu N2 C10 55.3(2) . . . . ?
O1 Cu N2 C7 -161.6(5) . . . . ?
N1 Cu N2 C7 106.8(3) . . . . ?
O2 Cu N2 C7 -64.2(3) . . . . ?
N1 Cu O1 C3 2.5(3) . . . . ?
O2 Cu O1 C3 174.1(3) . . . . ?
N2 Cu O1 C3 -88.4(7) . . . . ?
O1 Cu N1 C4 -2.0(3) . . . . ?
O2 Cu N1 C4 -116.1(7) . . . . ?
N2 Cu N1 C4 167.9(3) . . . . ?
O1 Cu N1 C5 179.6(3) . . . . ?
O2 Cu N1 C5 65.6(8) . . . . ?
N2 Cu N1 C5 -10.5(2) . . . . ?
C5 N1 C4 C2 178.9(3) . . . . ?
Cu N1 C4 C2 0.7(6) . . . . ?
C1 C2 C4 N1 -179.2(4) . . . . ?
C3 C2 C4 N1 1.0(6) . . . . ?
Cu O1 C3 C1 177.8(3) . . . 2_665 ?
Cu O1 C3 C2 -1.7(6) . . . . ?
C1 C2 C3 O1 179.7(4) . . . . ?
C4 C2 C3 O1 -0.4(6) . . . . ?
C1 C2 C3 C1 0.2(6) . . . 2_665 ?
C4 C2 C3 C1 180.0(3) . . . 2_665 ?
C3 C2 C1 C3 -0.2(7) . . . 2_665 ?
C4 C2 C1 C3 180.0(4) . . . 2_665 ?
Cu O2 C13 N3 -167.7(3) . . . . ?
C15 N3 C13 O2 -3.0(7) . . . . ?
C14 N3 C13 O2 -177.4(4) . . . . ?
C4 N1 C5 C6 -143.4(3) . . . . ?
Cu N1 C5 C6 35.1(4) . . . . ?
C6 N2 C7 C8 97.6(4) . . . . ?
C10 N2 C7 C8 -137.3(4) . . . . ?
Cu N2 C7 C8 -19.2(5) . . . . ?
C6 N2 C7 C9 -28.3(5) . . . . ?
C10 N2 C7 C9 96.7(4) . . . . ?
Cu N2 C7 C9 -145.2(3) . . . . ?
C6 N2 C10 C11 -68.7(4) . . . . ?
C7 N2 C10 C11 164.1(3) . . . . ?
Cu N2 C10 C11 43.1(3) . . . . ?
C6 N2 C10 C12 58.1(4) . . . . ?
C7 N2 C10 C12 -69.1(4) . . . . ?
Cu N2 C10 C12 169.8(3) . . . . ?
C10 N2 C6 C5 154.6(3) . . . . ?
C7 N2 C6 C5 -81.1(4) . . . . ?
Cu N2 C6 C5 40.5(3) . . . . ?
N1 C5 C6 N2 -50.7(4) . . . . ?
O5 S C16 F1 -177.5(5) . . . . ?
O4 S C16 F1 62.9(6) . . . . ?
O3 S C16 F1 -59.2(5) . . . . ?
O5 S C16 F2 -59.8(5) . . . . ?
O4 S C16 F2 -179.4(5) . . . . ?
O3 S C16 F2 58.5(5) . . . . ?
O5 S C16 F3 63.7(5) . . . . ?
O4 S C16 F3 -55.8(5) . . . . ?
O3 S C16 F3 -177.9(4) . . . . ?
